data_2005114
_publ_section_title
;
LiMoP~2~O~7~
;
_journal_name_full 'Acta Crystallographica C'
_journal_page_first 1593
_journal_page_last 1594
_journal_volume 52
_journal_year 1996
_chemical_formula_sum 'Li Mo O7 P2'
_chemical_formula_weight 277
_space_group_IT_number 4
_symmetry_cell_setting monoclinic
_symmetry_space_group_name_Hall 'P 2yb'
_symmetry_space_group_name_H-M 'P 1 21 1'
_cell_angle_alpha 90
_cell_angle_beta 109.33(1)
_cell_angle_gamma 90
_cell_formula_units_Z 2
_cell_length_a 4.8984(4)
_cell_length_b 8.3919(8)
_cell_length_c 7.034(1)
_cell_measurement_temperature 294
_cell_volume 272.83(7)
_exptl_crystal_density_diffrn 3.36
_cod_original_sg_symbol_H-M 'P 21'
_cod_original_formula_sum 'Li Mo P2 O7'
_cod_database_code 2005114

loop_
_symmetry_equiv_pos_as_xyz
x,y,z
-x,y+1/2,-z

loop_
_atom_site_label
_atom_site_fract_x
_atom_site_fract_y
_atom_site_fract_z
_atom_site_B_iso_or_equiv
Mo .21270(8) .5 .22578(6) .339(6)
P(1) .4030(3) .1806(2) .0289(2) .42(2)
P(2) .7937(3) .2851(2) .4194(2) .47(2)
Li .797(2) .364(1) .821(2) 1.8(2)
O(1) .0539(9) .3200(6) .3608(7) .96(8)
O(2) .3985(8) .6822(5) .0963(6) .80(8)
O(3) .1328(8) .7007(5) .3807(6) .72(8)
O(4) .6172(7) .4331(5) .4226(6) .96(8)
O(5) .2403(8) .3376(4) .0069(5) .56(8)
O(6) .5967(8) .1593(4) .2607(5) .80(8)
O(7) -.2025(7) .5375(4) .0077(5) .62(7)
